data_2232567
loop_
_publ_author_name
'Vr\'abel, Viktor'
'Siv\'y, J\'ulius'
'\<Svorc, \<Lubom\'ir'
'\<Saf\'a\<r, Peter'
'\<Zu\<ziov\'a, Jozef\'ina'

_publ_section_title
;
 (4<i>R</i>,6<i>S</i>,7<i>S</i>,8<i>S</i>,8a<i>S</i>)-6-Ethyl-7,8-dihydroxy-4-methyl-1,2,3,5,6,7,8,8a-octahydroindolizin-4-ium
 iodide
;
_journal_coeditor_code BQ2323
_journal_issue 12
_journal_name_full 'Acta Crystallographica Section E'
_journal_page_first o3520
_journal_page_last o3521
_journal_paper_doi 10.1107/S1600536811051099
_journal_volume 67
_journal_year 2011
_chemical_formula_iupac 'C11 H22 N O2 +, I -'
_chemical_formula_moiety 'C11 H22 N O2 +, I -'
_chemical_formula_sum 'C11 H22 I N O2'
_chemical_formula_weight 327.20
_chemical_name_systematic
;
(4<i>R</i>,6<i>S</i>,7<i>S</i>,8<i>S</i>,8a<i>S</i>)-6-Ethyl-7,8-dihydroxy-
4-methyl-1,2,3,5,6,7,8,8a-octahydroindolizin-4-ium iodide
;
_space_group_IT_number 4
_symmetry_cell_setting monoclinic
_symmetry_space_group_name_Hall 'P 2yb'
_symmetry_space_group_name_H-M 'P 1 21 1'
_atom_sites_solution_hydrogens geom
_atom_sites_solution_primary direct
_atom_sites_solution_secondary difmap
_audit_creation_method SHELXL-97
_cell_angle_alpha 90.00
_cell_angle_beta 110.3688(19)
_cell_angle_gamma 90.00
_cell_formula_units_Z 2
_cell_length_a 8.18603(14)
_cell_length_b 10.82977(14)
_cell_length_c 8.19874(13)
_cell_measurement_reflns_used 3330
_cell_measurement_temperature 298(2)
_cell_measurement_theta_max 29.41
_cell_measurement_theta_min 3.57
_cell_volume 681.39(2)
_computing_cell_refinement
;
CrysAlis PRO (Oxford Diffraction, 2009)
;
_computing_data_collection
;
CrysAlis PRO (Oxford Diffraction, 2009)
;
_computing_data_reduction
;
CrysAlis PRO (Oxford Diffraction, 2009)
;
_computing_molecular_graphics 'DIAMOND (Brandenburg, 2001)'
_computing_publication_material
;
SHELXL97 (Sheldrick, 2008), PLATON (Spek, 2009) and WinGX
(Farrugia, 1999)
;
_computing_structure_refinement 'SHELXL97 (Sheldrick, 2008)'
_computing_structure_solution 'SHELXS97 (Sheldrick, 2008)'
_diffrn_ambient_temperature 298(2)
_diffrn_detector_area_resol_mean 10.434
_diffrn_measured_fraction_theta_full 0.996
_diffrn_measured_fraction_theta_max 0.935
_diffrn_measurement_device_type 'Oxford Diffraction Gemini R CCD'
_diffrn_measurement_method '\w and \f scans'
_diffrn_radiation_monochromator graphite
_diffrn_radiation_source 'fine-focus sealed tube'
_diffrn_radiation_type MoK\a
_diffrn_radiation_wavelength 0.71073
_diffrn_reflns_av_R_equivalents 0.0195
_diffrn_reflns_av_sigmaI/netI 0.0116
_diffrn_reflns_limit_h_max 11
_diffrn_reflns_limit_h_min -11
_diffrn_reflns_limit_k_max 14
_diffrn_reflns_limit_k_min -14
_diffrn_reflns_limit_l_max 10
_diffrn_reflns_limit_l_min -11
_diffrn_reflns_number 18648
_diffrn_reflns_theta_full 25.00
_diffrn_reflns_theta_max 29.41
_diffrn_reflns_theta_min 3.57
_diffrn_standards_decay_% 0
_diffrn_standards_number 0
_exptl_absorpt_coefficient_mu 2.335
_exptl_absorpt_correction_T_max 0.638
_exptl_absorpt_correction_T_min 0.520
_exptl_absorpt_correction_type multi-scan
_exptl_absorpt_process_details
;
(CrysAlis PRO; Oxford Diffraction, 2009)
;
_exptl_crystal_colour colourless
_exptl_crystal_density_diffrn 1.595
_exptl_crystal_density_method 'not measured'
_exptl_crystal_description prism
_exptl_crystal_F_000 328
_exptl_crystal_size_max 0.30
_exptl_crystal_size_mid 0.25
_exptl_crystal_size_min 0.20
_refine_diff_density_max 0.642
_refine_diff_density_min -0.687
_refine_ls_abs_structure_details 'Flack (1983), 1359 Friedel pairs'
_refine_ls_abs_structure_Flack -0.026(17)
_refine_ls_extinction_coef 0.044(2)
_refine_ls_extinction_expression Fc^*^=kFc[1+0.001xFc^2^\l^3^/sin(2\q)]^-1/4^
_refine_ls_extinction_method 'SHELXL97 (Sheldrick, 2008)'
_refine_ls_goodness_of_fit_ref 0.913
_refine_ls_hydrogen_treatment constr
_refine_ls_matrix_type full
_refine_ls_number_parameters 141
_refine_ls_number_reflns 3330
_refine_ls_number_restraints 1
_refine_ls_restrained_S_all 1.010
_refine_ls_R_factor_all 0.0203
_refine_ls_R_factor_gt 0.0188
_refine_ls_shift/su_max 0.000
_refine_ls_shift/su_mean 0.000
_refine_ls_structure_factor_coef Fsqd
_refine_ls_weighting_details 'calc w=1/[\s^2^(Fo^2^)+(0.0335P)^2^+0.2787P] where P=(Fo^2^+2Fc^2^)/3'
_refine_ls_weighting_scheme calc
_refine_ls_wR_factor_gt 0.0488
_refine_ls_wR_factor_ref 0.0494
_reflns_number_gt 3176
_reflns_number_total 3330
_reflns_threshold_expression I>2sigma(I)
_cod_data_source_file bq2323.cif
_cod_data_source_block I
_cod_original_sg_symbol_H-M 'P 21'
_cod_database_code 2232567
_cod_database_fobs_code 2232567

loop_
_symmetry_equiv_pos_as_xyz
'x, y, z'
'-x, y+1/2, -z'

loop_
_atom_site_type_symbol
_atom_site_label
_atom_site_fract_x
_atom_site_fract_y
_atom_site_fract_z
_atom_site_U_iso_or_equiv
_atom_site_adp_type
_atom_site_calc_flag
_atom_site_refinement_flags
_atom_site_occupancy
_atom_site_symmetry_multiplicity
C C2 0.5506(4) 0.1519(3) 0.1098(4) 0.0581(7) Uani d . 1 1
H H2A 0.4507 0.2056 0.0599 0.070 Uiso calc R 1 1
H H2B 0.6055 0.1385 0.0237 0.070 Uiso calc R 1 1
C C3 0.4953(5) 0.0317(3) 0.1635(5) 0.0735(9) Uani d . 1 1
H H3A 0.5487 -0.0365 0.1238 0.088 Uiso calc R 1 1
H H3B 0.3697 0.0229 0.1134 0.088 Uiso calc R 1 1
C C4 0.5545(4) 0.0321(3) 0.3627(4) 0.0538(6) Uani d . 1 1
H H4A 0.4590 0.0099 0.4012 0.065 Uiso calc R 1 1
H H4B 0.6495 -0.0256 0.4122 0.065 Uiso calc R 1 1
C C5 0.6143(3) 0.1645(2) 0.4157(3) 0.0376(4) Uani d . 1 1
H H5 0.5115 0.2133 0.4092 0.045 Uiso calc R 1 1
C C6 0.7478(3) 0.1787(2) 0.5989(3) 0.0358(4) Uani d . 1 1
H H6 0.7088 0.1294 0.6787 0.043 Uiso calc R 1 1
C C7 0.9331(3) 0.13766(19) 0.6181(3) 0.0336(4) Uani d . 1 1
H H7 1.0133 0.1641 0.7321 0.040 Uiso calc R 1 1
C C8 0.9902(3) 0.19544(19) 0.4777(3) 0.0340(4) Uani d . 1 1
H H8 0.9914 0.2854 0.4913 0.041 Uiso calc R 1 1
C C9 0.8601(3) 0.1627(2) 0.2992(3) 0.0395(5) Uani d . 1 1
H H9A 0.8994 0.1978 0.2103 0.047 Uiso calc R 1 1
H H9B 0.8562 0.0737 0.2853 0.047 Uiso calc R 1 1
C C10 0.6736(4) 0.3470(2) 0.2554(4) 0.0565(7) Uani d . 1 1
H H10A 0.7083 0.3703 0.1592 0.085 Uiso calc R 1 1
H H10B 0.7517 0.3834 0.3603 0.085 Uiso calc R 1 1
H H10C 0.5572 0.3757 0.2352 0.085 Uiso calc R 1 1
C C11 1.1720(3) 0.1536(3) 0.4865(3) 0.0477(6) Uani d . 1 1
H H11A 1.1688 0.0662 0.4598 0.057 Uiso calc R 1 1
H H11B 1.2044 0.1977 0.3994 0.057 Uiso calc R 1 1
C C12 1.3095(3) 0.1765(3) 0.6658(4) 0.0586(7) Uani d . 1 1
H H12A 1.4233 0.1615 0.6611 0.088 Uiso calc R 1 1
H H12B 1.2894 0.1220 0.7492 0.088 Uiso calc R 1 1
H H12C 1.3020 0.2606 0.6998 0.088 Uiso calc R 1 1
N N1 0.6791(2) 0.20968(18) 0.2730(2) 0.0373(4) Uani d . 1 1
O O1 0.7466(2) 0.30534(17) 0.6448(3) 0.0537(5) Uani d . 1 1
H H1 0.8265 0.3185 0.7367 0.080 Uiso calc R 1 1
O O2 0.9442(2) 0.00727(14) 0.6053(2) 0.0444(4) Uani d . 1 1
H H2 0.9405 -0.0249 0.6945 0.067 Uiso calc R 1 1
I I1 0.11548(2) 0.38255(2) 0.028309(17) 0.05615(7) Uani d . 1 1

loop_
_atom_site_aniso_label
_atom_site_aniso_U_11
_atom_site_aniso_U_22
_atom_site_aniso_U_33
_atom_site_aniso_U_12
_atom_site_aniso_U_13
_atom_site_aniso_U_23
C2 0.0441(13) 0.079(2) 0.0373(12) -0.0013(13) -0.0032(10) -0.0131(12)
C3 0.0651(18) 0.070(2) 0.072(2) -0.0226(16) 0.0065(16) -0.0302(17)
C4 0.0494(13) 0.0441(13) 0.0663(17) -0.0150(11) 0.0180(12) -0.0109(12)
C5 0.0291(9) 0.0385(10) 0.0444(12) -0.0017(8) 0.0118(8) -0.0050(9)
C6 0.0329(9) 0.0395(11) 0.0371(10) 0.0043(8) 0.0150(8) -0.0039(9)
C7 0.0351(10) 0.0352(10) 0.0304(10) 0.0048(8) 0.0112(8) 0.0018(8)
C8 0.0288(9) 0.0361(10) 0.0351(10) 0.0007(8) 0.0088(8) 0.0050(8)
C9 0.0354(10) 0.0501(12) 0.0321(10) 0.0021(9) 0.0107(8) 0.0033(9)
C10 0.0488(13) 0.0441(14) 0.0606(15) 0.0033(9) -0.0011(11) 0.0162(10)
C11 0.0309(10) 0.0685(17) 0.0435(13) 0.0013(10) 0.0127(10) 0.0097(11)
C12 0.0313(11) 0.082(2) 0.0570(16) -0.0028(12) 0.0086(11) 0.0059(15)
N1 0.0317(8) 0.0411(9) 0.0318(9) -0.0007(7) 0.0017(7) 0.0010(7)
O1 0.0487(10) 0.0491(10) 0.0534(10) 0.0136(8) 0.0054(8) -0.0195(8)
O2 0.0575(10) 0.0344(8) 0.0492(10) 0.0114(7) 0.0286(8) 0.0114(7)
I1 0.06754(11) 0.06164(10) 0.04070(9) -0.00802(11) 0.02063(6) -0.01043(10)

loop_
_atom_type_symbol
_atom_type_description
_atom_type_scat_dispersion_real
_atom_type_scat_dispersion_imag
_atom_type_scat_source
C C 0.0033 0.0016 'International Tables Vol C Tables 4.2.6.8 and 6.1.1.4'
H H 0.0000 0.0000 'International Tables Vol C Tables 4.2.6.8 and 6.1.1.4'
N N 0.0061 0.0033 'International Tables Vol C Tables 4.2.6.8 and 6.1.1.4'
O O 0.0106 0.0060 'International Tables Vol C Tables 4.2.6.8 and 6.1.1.4'
I I -0.4742 1.8119 'International Tables Vol C Tables 4.2.6.8 and 6.1.1.4'

loop_
_geom_angle_atom_site_label_1
_geom_angle_atom_site_label_2
_geom_angle_atom_site_label_3
_geom_angle
C3 C2 N1 106.7(2)
C3 C2 H2A 110.4
N1 C2 H2A 110.4
C3 C2 H2B 110.4
N1 C2 H2B 110.4
H2A C2 H2B 108.6
C2 C3 C4 107.2(2)
C2 C3 H3A 110.3
C4 C3 H3A 110.3
C2 C3 H3B 110.3
C4 C3 H3B 110.3
H3A C3 H3B 108.5
C5 C4 C3 104.9(2)
C5 C4 H4A 110.8
C3 C4 H4A 110.8
C5 C4 H4B 110.8
C3 C4 H4B 110.8
H4A C4 H4B 108.8
N1 C5 C6 113.69(17)
N1 C5 C4 104.21(19)
C6 C5 C4 115.0(2)
N1 C5 H5 107.9
C6 C5 H5 107.9
C4 C5 H5 107.9
O1 C6 C5 106.78(18)
O1 C6 C7 110.46(18)
C5 C6 C7 114.51(17)
O1 C6 H6 108.3
C5 C6 H6 108.3
C7 C6 H6 108.3
O2 C7 C8 108.01(17)
O2 C7 C6 111.47(18)
C8 C7 C6 110.88(17)
O2 C7 H7 108.8
C8 C7 H7 108.8
C6 C7 H7 108.8
C7 C8 C9 109.65(17)
C7 C8 C11 113.04(18)
C9 C8 C11 108.61(19)
C7 C8 H8 108.5
C9 C8 H8 108.5
C11 C8 H8 108.5
N1 C9 C8 112.42(18)
N1 C9 H9A 109.1
C8 C9 H9A 109.1
N1 C9 H9B 109.1
C8 C9 H9B 109.1
H9A C9 H9B 107.9
N1 C10 H10A 109.5
N1 C10 H10B 109.5
H10A C10 H10B 109.5
N1 C10 H10C 109.5
H10A C10 H10C 109.5
H10B C10 H10C 109.5
C12 C11 C8 112.0(2)
C12 C11 H11A 109.2
C8 C11 H11A 109.2
C12 C11 H11B 109.2
C8 C11 H11B 109.2
H11A C11 H11B 107.9
C11 C12 H12A 109.5
C11 C12 H12B 109.5
H12A C12 H12B 109.5
C11 C12 H12C 109.5
H12A C12 H12C 109.5
H12B C12 H12C 109.5
C10 N1 C9 110.1(2)
C10 N1 C2 109.6(2)
C9 N1 C2 109.31(19)
C10 N1 C5 112.8(2)
C9 N1 C5 111.69(16)
C2 N1 C5 103.01(19)
C6 O1 H1 109.5
C7 O2 H2 109.5

loop_
_geom_bond_atom_site_label_1
_geom_bond_atom_site_label_2
_geom_bond_distance
C2 C3 1.494(5)
C2 N1 1.520(3)
C2 H2A 0.9700
C2 H2B 0.9700
C3 C4 1.533(5)
C3 H3A 0.9700
C3 H3B 0.9700
C4 C5 1.528(3)
C4 H4A 0.9700
C4 H4B 0.9700
C5 N1 1.523(3)
C5 C6 1.527(3)
C5 H5 0.9800
C6 O1 1.423(3)
C6 C7 1.535(3)
C6 H6 0.9800
C7 O2 1.421(3)
C7 C8 1.519(3)
C7 H7 0.9800
C8 C9 1.522(3)
C8 C11 1.533(3)
C8 H8 0.9800
C9 N1 1.510(3)
C9 H9A 0.9700
C9 H9B 0.9700
C10 N1 1.493(3)
C10 H10A 0.9600
C10 H10B 0.9600
C10 H10C 0.9600
C11 C12 1.529(4)
C11 H11A 0.9700
C11 H11B 0.9700
C12 H12A 0.9600
C12 H12B 0.9600
C12 H12C 0.9600
O1 H1 0.8200
O2 H2 0.8200

loop_
_geom_hbond_atom_site_label_D
_geom_hbond_atom_site_label_H
_geom_hbond_atom_site_label_A
_geom_hbond_site_symmetry_A
_geom_hbond_distance_DH
_geom_hbond_distance_HA
_geom_hbond_distance_DA
_geom_hbond_angle_DHA
O1 H1 I1 1_656 0.82 2.80 3.6187(18) 173.2
O2 H2 I1 2_646 0.82 2.67 3.4798(16) 172.2

loop_
_geom_torsion_atom_site_label_1
_geom_torsion_atom_site_label_2
_geom_torsion_atom_site_label_3
_geom_torsion_atom_site_label_4
_geom_torsion
N1 C2 C3 C4 13.6(3)
C2 C3 C4 C5 10.0(3)
C3 C4 C5 N1 -29.6(3)
C3 C4 C5 C6 -154.8(2)
N1 C5 C6 O1 77.7(2)
C4 C5 C6 O1 -162.2(2)
N1 C5 C6 C7 -44.9(3)
C4 C5 C6 C7 75.2(3)
O1 C6 C7 O2 168.90(18)
C5 C6 C7 O2 -70.5(2)
O1 C6 C7 C8 -70.7(2)
C5 C6 C7 C8 49.9(2)
O2 C7 C8 C9 66.0(2)
C6 C7 C8 C9 -56.5(2)
O2 C7 C8 C11 -55.4(2)
C6 C7 C8 C11 -177.79(19)
C7 C8 C9 N1 60.6(2)
C11 C8 C9 N1 -175.43(19)
C7 C8 C11 C12 -54.9(3)
C9 C8 C11 C12 -176.8(2)
C8 C9 N1 C10 71.0(2)
C8 C9 N1 C2 -168.5(2)
C8 C9 N1 C5 -55.1(2)
C3 C2 N1 C10 -152.2(3)
C3 C2 N1 C9 87.0(3)
C3 C2 N1 C5 -31.8(3)
C6 C5 N1 C10 -78.1(2)
C4 C5 N1 C10 155.86(19)
C6 C5 N1 C9 46.5(2)
C4 C5 N1 C9 -79.5(2)
C6 C5 N1 C2 163.7(2)
C4 C5 N1 C2 37.7(2)
